data_1555234
loop_
_publ_author_name
'Na, Hanah'
'Ca\~nada, Louise M'
'Wen, Zhili'
'I-Chia Wu, Judy'
'Teets, Thomas S.'

_publ_section_title
;
 Mixed-carbene cyclometalated iridium complexes with saturated blue
 luminescence.
;
_journal_issue 25
_journal_name_full 'Chemical science'
_journal_page_first 6254
_journal_page_last 6260
_journal_paper_doi 10.1039/c9sc01386e
_journal_volume 10
_journal_year 2019
_chemical_formula_sum 'C31 H30 F3 Ir N6'
_chemical_formula_weight 735.81
_space_group_crystal_system triclinic
_space_group_IT_number 2
_space_group_name_Hall '-P 1'
_space_group_name_H-M_alt 'P -1'
_atom_sites_solution_hydrogens geom
_audit_creation_method SHELXL-2014/7
_audit_update_record
;
2018-11-14 deposited with the CCDC.	2019-05-27 downloaded from the CCDC.
;
_cell_angle_alpha 86.526(4)
_cell_angle_beta 65.199(4)
_cell_angle_gamma 85.672(4)
_cell_formula_units_Z 4
_cell_length_a 14.228(5)
_cell_length_b 15.407(6)
_cell_length_c 16.166(6)
_cell_measurement_reflns_used 9925
_cell_measurement_temperature 123(2)
_cell_measurement_theta_max 27.39
_cell_measurement_theta_min 2.50
_cell_volume 3206(2)
_computing_cell_refinement 'Bruker SAINT'
_computing_data_collection 'Bruker APEX2'
_computing_data_reduction 'Bruker SAINT'
_computing_molecular_graphics 'Bruker SHELXTL'
_computing_publication_material 'Bruker SHELXTL'
_computing_structure_refinement 'SHELXL-2014/7 (Sheldrick, 2014)'
_computing_structure_solution 'SHELXS-97 (Sheldrick 2008)'
_diffrn_ambient_temperature 123(2)
_diffrn_measured_fraction_theta_full 0.993
_diffrn_measured_fraction_theta_max 0.991
_diffrn_measurement_device_type 'Bruker APEX-II CCD'
_diffrn_measurement_method '\f and \w scans'
_diffrn_radiation_type MoK\a
_diffrn_radiation_wavelength 0.71073
_diffrn_reflns_av_R_equivalents 0.0581
_diffrn_reflns_av_unetI/netI 0.0707
_diffrn_reflns_Laue_measured_fraction_full 0.993
_diffrn_reflns_Laue_measured_fraction_max 0.991
_diffrn_reflns_limit_h_max 17
_diffrn_reflns_limit_h_min -17
_diffrn_reflns_limit_k_max 19
_diffrn_reflns_limit_k_min -19
_diffrn_reflns_limit_l_max 20
_diffrn_reflns_limit_l_min -20
_diffrn_reflns_number 36765
_diffrn_reflns_point_group_measured_fraction_full 0.993
_diffrn_reflns_point_group_measured_fraction_max 0.991
_diffrn_reflns_theta_full 25.242
_diffrn_reflns_theta_max 26.372
_diffrn_reflns_theta_min 1.326
_exptl_absorpt_coefficient_mu 4.210
_exptl_absorpt_correction_T_max 0.7456
_exptl_absorpt_correction_T_min 0.4534
_exptl_absorpt_correction_type multi-scan
_exptl_absorpt_process_details sadabs
_exptl_crystal_colour colourless
_exptl_crystal_density_diffrn 1.524
_exptl_crystal_description plate
_exptl_crystal_F_000 1448
_exptl_crystal_size_max 0.470
_exptl_crystal_size_mid 0.180
_exptl_crystal_size_min 0.090
_refine_diff_density_max 11.997
_refine_diff_density_min -4.948
_refine_diff_density_rms 0.385
_refine_ls_extinction_method none
_refine_ls_goodness_of_fit_ref 1.045
_refine_ls_hydrogen_treatment constr
_refine_ls_matrix_type full
_refine_ls_number_parameters 745
_refine_ls_number_reflns 12993
_refine_ls_number_restraints 764
_refine_ls_restrained_S_all 1.017
_refine_ls_R_factor_all 0.1509
_refine_ls_R_factor_gt 0.0977
_refine_ls_shift/su_max 0.001
_refine_ls_shift/su_mean 0.000
_refine_ls_structure_factor_coef Fsqd
_refine_ls_weighting_details 'w=1/[\s^2^(Fo^2^)+(0.1544P)^2^+125.7637P] where P=(Fo^2^+2Fc^2^)/3'
_refine_ls_weighting_scheme calc
_refine_ls_wR_factor_gt 0.2345
_refine_ls_wR_factor_ref 0.3004
_reflns_Friedel_coverage 0.000
_reflns_number_gt 8435
_reflns_number_total 12993
_reflns_threshold_expression 'I > 2\s(I)'
_cod_data_source_file c9sc01386e2.cif
_cod_data_source_block 3a
_cod_database_code 1555234
_shelx_shelxl_version_number 2014/7
_shelx_space_group_comment
; 
The symmetry employed for this shelxl refinement is uniquely defined 
by the following loop, which should always be used as a source of 
symmetry information in preference to the above space-group names. 
They are only intended as comments. 
;
_shelx_estimated_absorpt_t_min 0.242
_shelx_estimated_absorpt_t_max 0.703
_platon_squeeze_void_probe_radius 1.20

loop_
_space_group_symop_operation_xyz
'x, y, z'
'-x, -y, -z'

loop_
_atom_site_label
_atom_site_type_symbol
_atom_site_fract_x
_atom_site_fract_y
_atom_site_fract_z
_atom_site_U_iso_or_equiv
_atom_site_adp_type
_atom_site_occupancy
_atom_site_site_symmetry_order
_atom_site_calc_flag
_atom_site_refinement_flags_posn
_atom_site_refinement_flags_adp
Ir1 Ir 0.64795(5) 0.00648(4) 0.71628(4) 0.0283(2) Uani 1 1 d . U
Ir2 Ir 0.31286(5) 0.49392(4) 0.32009(4) 0.0294(2) Uani 1 1 d . U
C1 C 0.7070(14) 0.1226(10) 0.7222(12) 0.033(3) Uani 1 1 d . U
C2 C 0.8442(18) 0.2150(12) 0.7228(18) 0.057(5) Uani 1 1 d . U
H2A H 0.8485 0.2602 0.6754 0.069 Uiso 1 1 calc R U
H2B H 0.7914 0.2367 0.7816 0.069 Uiso 1 1 calc R U
C3 C 0.940(3) 0.2074(17) 0.729(3) 0.092(8) Uani 1 1 d . U
H3A H 0.9427 0.2600 0.7596 0.110 Uiso 1 1 calc R U
H3B H 0.9930 0.2131 0.6651 0.110 Uiso 1 1 calc R U
C4 C 0.976(2) 0.1369(17) 0.769(2) 0.077(7) Uani 1 1 d . U
H4A H 0.9355 0.1368 0.8355 0.115 Uiso 1 1 calc R U
H4B H 1.0492 0.1427 0.7550 0.115 Uiso 1 1 calc R U
H4C H 0.9678 0.0822 0.7456 0.115 Uiso 1 1 calc R U
C5 C 0.2932(15) 0.3785(11) 0.2753(13) 0.038(3) Uani 1 1 d . U
C6 C 0.2597(19) 0.2849(12) 0.1699(15) 0.055(5) Uani 1 1 d . U
H6A H 0.1957 0.2674 0.2222 0.066 Uiso 1 1 calc R U
H6B H 0.3132 0.2369 0.1604 0.066 Uiso 1 1 calc R U
C7 C 0.238(2) 0.2955(15) 0.0871(19) 0.074(6) Uani 1 1 d . U
H7A H 0.3063 0.2978 0.0340 0.089 Uiso 1 1 calc R U
H7B H 0.2075 0.2414 0.0827 0.089 Uiso 1 1 calc R U
C8 C 0.175(3) 0.3649(18) 0.075(2) 0.092(9) Uani 1 1 d . U
H8A H 0.1043 0.3602 0.1218 0.138 Uiso 1 1 calc R U
H8B H 0.1760 0.3630 0.0146 0.138 Uiso 1 1 calc R U
H8C H 0.2019 0.4200 0.0812 0.138 Uiso 1 1 calc R U
C11 C 0.6152(13) -0.0441(10) 0.8427(10) 0.031(3) Uani 1 1 d . U
C12 C 0.5888(15) -0.0890(13) 0.9879(13) 0.044(4) Uani 1 1 d . U
H12 H 0.5953 -0.0939 1.0442 0.053 Uiso 1 1 calc R U
C13 C 0.5300(15) -0.1369(11) 0.9630(12) 0.041(4) Uani 1 1 d . U
H13 H 0.4864 -0.1816 0.9981 0.049 Uiso 1 1 calc R U
C14 C 0.7096(16) 0.0320(13) 0.9199(14) 0.048(4) Uani 1 1 d . U
H14A H 0.7800 0.0177 0.8745 0.072 Uiso 1 1 calc R U
H14B H 0.7090 0.0292 0.9809 0.072 Uiso 1 1 calc R U
H14C H 0.6870 0.0908 0.9069 0.072 Uiso 1 1 calc R U
C21 C 0.5597(13) -0.1001(10) 0.7232(11) 0.030(3) Uani 1 1 d . U
C22 C 0.5273(15) -0.1298(10) 0.6608(13) 0.039(4) Uani 1 1 d . U
H22 H 0.5559 -0.1058 0.6003 0.047 Uiso 1 1 calc R U
C23 C 0.4565(16) -0.1917(11) 0.6815(15) 0.046(4) Uani 1 1 d . U
H23 H 0.4393 -0.2119 0.6355 0.055 Uiso 1 1 calc R U
C24 C 0.4094(18) -0.2250(12) 0.7707(16) 0.052(4) Uani 1 1 d . U
H24 H 0.3582 -0.2665 0.7855 0.063 Uiso 1 1 calc R U
C25 C 0.4359(16) -0.1988(11) 0.8372(14) 0.045(4) Uani 1 1 d . U
H25 H 0.4039 -0.2213 0.8981 0.055 Uiso 1 1 calc R U
C26 C 0.5118(13) -0.1376(10) 0.8122(12) 0.032(3) Uani 1 1 d . U
C31 C 0.6836(14) 0.0241(10) 0.5810(11) 0.033(3) Uani 1 1 d . U
C32 C 0.6975(19) 0.0387(13) 0.4357(14) 0.051(4) Uani 1 1 d . U
H32 H 0.6808 0.0531 0.3853 0.062 Uiso 1 1 calc R U
C33 C 0.7866(18) -0.0017(12) 0.4329(13) 0.050(4) Uani 1 1 d . U
H33 H 0.8447 -0.0205 0.3798 0.060 Uiso 1 1 calc R U
C34 C 0.5266(16) 0.0934(12) 0.5610(14) 0.046(4) Uani 1 1 d . U
H34A H 0.4788 0.0506 0.6007 0.069 Uiso 1 1 calc R U
H34B H 0.5094 0.1096 0.5092 0.069 Uiso 1 1 calc R U
H34C H 0.5203 0.1453 0.5955 0.069 Uiso 1 1 calc R U
C41 C 0.7981(12) -0.0549(9) 0.6547(11) 0.027(2) Uani 1 1 d . U
C42 C 0.8610(14) -0.0976(10) 0.6935(14) 0.040(3) Uani 1 1 d . U
H42 H 0.8342 -0.1048 0.7580 0.048 Uiso 1 1 calc R U
C43 C 0.9637(15) -0.1307(11) 0.6400(15) 0.045(4) Uani 1 1 d . U
H43 H 1.0059 -0.1562 0.6685 0.054 Uiso 1 1 calc R U
C44 C 1.0012(15) -0.1254(11) 0.5463(15) 0.047(4) Uani 1 1 d . U
H44 H 1.0687 -0.1493 0.5101 0.056 Uiso 1 1 calc R U
C45 C 0.9425(15) -0.0866(10) 0.5053(14) 0.043(4) Uani 1 1 d . U
H45 H 0.9700 -0.0819 0.4407 0.052 Uiso 1 1 calc R U
C46 C 0.8426(14) -0.0535(10) 0.5571(12) 0.035(3) Uani 1 1 d . U
C51 C 0.5141(14) 0.0896(10) 0.7655(12) 0.034(3) Uani 1 1 d . U
C52 C 0.4092(13) 0.0720(11) 0.7918(12) 0.037(3) Uani 1 1 d . U
H52 H 0.3919 0.0145 0.7878 0.044 Uiso 1 1 calc R U
C53 C 0.3301(16) 0.1378(13) 0.8236(13) 0.044(3) Uani 1 1 d . U
C54 C 0.3526(16) 0.2227(12) 0.8336(13) 0.044(4) Uani 1 1 d . U
H54 H 0.2986 0.2668 0.8565 0.053 Uiso 1 1 calc R U
C55 C 0.4556(15) 0.2415(11) 0.8095(12) 0.039(3) Uani 1 1 d . U
H55 H 0.4734 0.2985 0.8146 0.047 Uiso 1 1 calc R U
C56 C 0.5313(14) 0.1740(10) 0.7776(11) 0.035(3) Uani 1 1 d . U
C57 C 0.2217(17) 0.1164(15) 0.8482(16) 0.054(4) Uani 1 1 d . U
C61 C 0.4747(13) 0.4767(10) 0.2618(12) 0.035(3) Uani 1 1 d . U
C62 C 0.6482(17) 0.4615(14) 0.2100(16) 0.054(4) Uani 1 1 d . U
H62 H 0.7148 0.4472 0.2090 0.065 Uiso 1 1 calc R U
C63 C 0.6251(16) 0.5000(13) 0.1440(15) 0.052(4) Uani 1 1 d . U
H63 H 0.6748 0.5184 0.0859 0.062 Uiso 1 1 calc R U
C64 C 0.5369(17) 0.4119(14) 0.3732(15) 0.053(5) Uani 1 1 d . U
H64A H 0.4974 0.4547 0.4194 0.079 Uiso 1 1 calc R U
H64B H 0.6055 0.3996 0.3733 0.079 Uiso 1 1 calc R U
H64C H 0.4999 0.3580 0.3871 0.079 Uiso 1 1 calc R U
C71 C 0.3503(13) 0.5559(10) 0.1912(11) 0.032(3) Uani 1 1 d . U
C72 C 0.2879(16) 0.5977(10) 0.1520(13) 0.042(3) Uani 1 1 d . U
H72 H 0.2153 0.6034 0.1881 0.050 Uiso 1 1 calc R U
C73 C 0.3268(18) 0.6323(12) 0.0611(14) 0.049(4) Uani 1 1 d . U
H73 H 0.2812 0.6596 0.0369 0.059 Uiso 1 1 calc R U
C74 C 0.4348(19) 0.6252(12) 0.0075(14) 0.054(4) Uani 1 1 d . U
H74 H 0.4632 0.6458 -0.0542 0.065 Uiso 1 1 calc R U
C75 C 0.4968(17) 0.5886(11) 0.0455(12) 0.046(4) Uani 1 1 d . U
H75 H 0.5698 0.5868 0.0108 0.056 Uiso 1 1 calc R U
C76 C 0.4573(15) 0.5530(10) 0.1345(12) 0.037(3) Uani 1 1 d . U
C81 C 0.1640(13) 0.5425(10) 0.3775(12) 0.036(3) Uani 1 1 d . U
C82 C -0.0065(15) 0.5889(12) 0.4287(13) 0.042(3) Uani 1 1 d . U
H82 H -0.0765 0.5944 0.4359 0.051 Uiso 1 1 calc R U
C83 C 0.0370(14) 0.6364(11) 0.4695(13) 0.042(3) Uani 1 1 d . U
H83 H 0.0032 0.6802 0.5128 0.051 Uiso 1 1 calc R U
C84 C 0.0527(16) 0.4662(13) 0.3188(14) 0.051(5) Uani 1 1 d . U
H84A H 0.0976 0.4771 0.2543 0.076 Uiso 1 1 calc R U
H84B H -0.0200 0.4714 0.3277 0.076 Uiso 1 1 calc R U
H84C H 0.0689 0.4073 0.3375 0.076 Uiso 1 1 calc R U
C91 C 0.3215(13) 0.6000(9) 0.3916(10) 0.030(3) Uani 1 1 d . U
C92 C 0.4085(16) 0.6300(10) 0.4009(14) 0.041(4) Uani 1 1 d . U
H92 H 0.4760 0.6064 0.3643 0.049 Uiso 1 1 calc R U
C93 C 0.3965(17) 0.6930(11) 0.4624(15) 0.049(4) Uani 1 1 d . U
H93 H 0.4561 0.7132 0.4659 0.058 Uiso 1 1 calc R U
C94 C 0.2982(19) 0.7276(12) 0.5195(15) 0.052(4) Uani 1 1 d . U
H94 H 0.2912 0.7694 0.5629 0.062 Uiso 1 1 calc R U
C95 C 0.2114(17) 0.7007(11) 0.5126(14) 0.047(4) Uani 1 1 d . U
H95 H 0.1441 0.7234 0.5509 0.056 Uiso 1 1 calc R U
C96 C 0.2254(14) 0.6384(9) 0.4469(12) 0.034(3) Uani 1 1 d . U
C101 C 0.2848(13) 0.4126(10) 0.4357(12) 0.034(3) Uani 1 1 d . U
C102 C 0.2771(16) 0.4279(11) 0.5225(13) 0.042(4) Uani 1 1 d . U
H102 H 0.2893 0.4844 0.5353 0.051 Uiso 1 1 calc R U
C103 C 0.2522(15) 0.3629(13) 0.5911(13) 0.044(4) Uani 1 1 d . U
C104 C 0.2376(15) 0.2785(12) 0.5741(14) 0.045(4) Uani 1 1 d . U
H104 H 0.2227 0.2344 0.6208 0.055 Uiso 1 1 calc R U
C105 C 0.2449(14) 0.2586(11) 0.4881(13) 0.041(4) Uani 1 1 d . U
H105 H 0.2348 0.2015 0.4753 0.049 Uiso 1 1 calc R U
C106 C 0.2673(13) 0.3256(10) 0.4221(12) 0.037(3) Uani 1 1 d . U
C107 C 0.2422(18) 0.3835(13) 0.6819(15) 0.051(4) Uani 1 1 d . U
N1 N 0.6378(12) -0.0317(9) 0.9162(10) 0.036(3) Uani 1 1 d . U
N2 N 0.5467(11) -0.1071(9) 0.8749(10) 0.034(3) Uani 1 1 d . U
N3 N 0.6351(13) 0.0550(9) 0.5268(10) 0.041(3) Uani 1 1 d . U
N4 N 0.7774(12) -0.0106(9) 0.5226(10) 0.041(3) Uani 1 1 d . U
N5 N 0.6348(12) 0.1909(9) 0.7557(10) 0.037(3) Uani 1 1 d . U
H5A H 0.6526 0.2424 0.7629 0.044 Uiso 1 1 calc R U
N6 N 0.8065(12) 0.1367(9) 0.7023(10) 0.039(3) Uani 1 1 d . U
H6C H 0.8532 0.0952 0.6744 0.047 Uiso 1 1 calc R U
N7 N 0.5491(13) 0.4472(10) 0.2824(12) 0.048(3) Uani 1 1 d . U
N8 N 0.5134(13) 0.5098(8) 0.1734(10) 0.042(3) Uani 1 1 d . U
N9 N 0.0700(11) 0.5309(9) 0.3747(11) 0.039(3) Uani 1 1 d . U
N10 N 0.1410(12) 0.6084(9) 0.4356(10) 0.037(3) Uani 1 1 d . U
N11 N 0.2701(12) 0.3102(8) 0.3365(10) 0.037(3) Uani 1 1 d . U
H11A H 0.2577 0.2591 0.3231 0.045 Uiso 1 1 calc R U
N12 N 0.2952(12) 0.3635(9) 0.1938(10) 0.038(3) Uani 1 1 d . U
H12A H 0.3199 0.4040 0.1506 0.046 Uiso 1 1 calc R U
F1 F 0.2079(12) 0.0863(14) 0.7789(13) 0.106(6) Uani 1 1 d . U
F2 F 0.1905(12) 0.0551(11) 0.9133(13) 0.100(5) Uani 1 1 d . U
F3 F 0.1517(11) 0.1811(10) 0.8783(13) 0.088(5) Uani 1 1 d . U
F4 F 0.1924(17) 0.3268(11) 0.7469(10) 0.107(6) Uani 1 1 d . U
F5 F 0.3324(13) 0.3888(13) 0.6865(12) 0.094(5) Uani 1 1 d . U
F6 F 0.1897(14) 0.4613(10) 0.7100(10) 0.087(5) Uani 1 1 d . U

loop_
_atom_site_aniso_label
_atom_site_aniso_U_11
_atom_site_aniso_U_22
_atom_site_aniso_U_33
_atom_site_aniso_U_23
_atom_site_aniso_U_13
_atom_site_aniso_U_12
Ir1 0.0304(4) 0.0220(3) 0.0284(3) 0.0008(2) -0.0074(3) -0.0071(2)
Ir2 0.0288(4) 0.0218(3) 0.0320(4) 0.0016(2) -0.0065(3) -0.0079(2)
C1 0.040(6) 0.023(6) 0.043(8) 0.000(5) -0.024(7) -0.004(5)
C2 0.061(11) 0.029(8) 0.092(15) 0.002(9) -0.040(11) -0.017(8)
C3 0.104(16) 0.063(13) 0.15(2) -0.006(14) -0.096(17) -0.019(13)
C4 0.079(17) 0.071(15) 0.11(2) -0.010(14) -0.062(16) -0.009(13)
C5 0.044(9) 0.026(6) 0.046(7) 0.000(5) -0.022(8) -0.005(6)
C6 0.074(13) 0.033(9) 0.056(11) -0.012(8) -0.020(9) -0.015(8)
C7 0.106(18) 0.050(11) 0.083(14) -0.002(11) -0.053(14) -0.026(11)
C8 0.11(2) 0.066(16) 0.12(2) 0.004(15) -0.062(19) -0.018(14)
C11 0.029(8) 0.028(7) 0.024(5) 0.000(5) 0.000(5) -0.002(5)
C12 0.046(10) 0.048(10) 0.035(7) 0.006(7) -0.016(7) -0.001(7)
C13 0.046(10) 0.032(8) 0.037(7) 0.010(6) -0.011(7) -0.003(6)
C14 0.046(11) 0.047(10) 0.044(10) -0.009(8) -0.011(8) -0.007(7)
C21 0.030(7) 0.023(6) 0.035(6) 0.003(5) -0.011(6) -0.005(5)
C22 0.052(10) 0.025(7) 0.048(8) 0.004(6) -0.029(8) -0.007(6)
C23 0.061(11) 0.024(8) 0.064(9) 0.003(7) -0.035(9) -0.013(7)
C24 0.061(12) 0.033(9) 0.073(10) 0.014(8) -0.036(9) -0.022(8)
C25 0.051(10) 0.029(8) 0.054(9) 0.017(7) -0.021(8) -0.017(7)
C26 0.033(8) 0.019(6) 0.039(6) 0.004(5) -0.010(6) -0.001(5)
C31 0.041(7) 0.020(7) 0.037(5) 0.008(5) -0.015(5) -0.006(5)
C32 0.074(11) 0.045(10) 0.045(7) -0.005(8) -0.032(7) -0.015(8)
C33 0.068(10) 0.041(10) 0.035(6) 0.002(7) -0.016(7) -0.010(8)
C34 0.056(9) 0.034(9) 0.062(11) 0.013(8) -0.041(8) -0.008(7)
C41 0.029(5) 0.021(6) 0.034(6) -0.009(5) -0.013(5) -0.005(5)
C42 0.040(8) 0.024(7) 0.050(8) 0.008(7) -0.015(6) -0.003(6)
C43 0.038(8) 0.027(8) 0.069(9) 0.000(8) -0.022(8) -0.002(6)
C44 0.032(8) 0.030(8) 0.063(8) 0.000(8) -0.006(7) -0.006(6)
C45 0.046(8) 0.021(7) 0.052(8) -0.001(7) -0.010(6) -0.002(6)
C46 0.040(7) 0.017(6) 0.039(6) 0.003(6) -0.008(5) -0.009(5)
C51 0.038(5) 0.029(6) 0.035(7) 0.004(6) -0.015(6) -0.006(5)
C52 0.031(6) 0.032(7) 0.049(9) 0.022(7) -0.019(7) -0.005(5)
C53 0.043(6) 0.047(8) 0.044(9) 0.002(7) -0.020(7) -0.003(5)
C54 0.050(7) 0.042(7) 0.044(9) -0.007(8) -0.023(8) 0.008(6)
C55 0.050(7) 0.030(7) 0.037(9) 0.000(6) -0.020(8) 0.002(5)
C56 0.040(6) 0.028(6) 0.028(7) 0.001(6) -0.005(7) -0.005(5)
C57 0.042(7) 0.057(10) 0.063(11) 0.006(7) -0.024(9) 0.003(6)
C61 0.034(5) 0.023(7) 0.046(7) 0.009(6) -0.017(5) 0.001(5)
C62 0.044(7) 0.050(11) 0.067(10) -0.012(8) -0.020(7) -0.011(8)
C63 0.045(7) 0.048(10) 0.052(8) -0.012(8) -0.009(7) -0.012(8)
C64 0.052(12) 0.050(11) 0.071(10) 0.004(9) -0.041(9) -0.006(9)
C71 0.036(6) 0.030(7) 0.035(5) 0.001(5) -0.015(5) -0.022(6)
C72 0.055(9) 0.020(7) 0.046(8) 0.000(6) -0.016(7) 0.001(7)
C73 0.072(9) 0.028(8) 0.047(9) 0.005(7) -0.025(8) -0.007(8)
C74 0.076(10) 0.033(9) 0.043(9) 0.011(7) -0.015(7) -0.015(9)
C75 0.062(9) 0.023(8) 0.036(7) 0.008(6) -0.004(7) -0.007(7)
C76 0.049(7) 0.017(7) 0.033(6) 0.005(5) -0.004(5) -0.010(6)
C81 0.031(5) 0.027(7) 0.040(8) 0.008(5) -0.004(5) -0.011(5)
C82 0.031(7) 0.042(9) 0.044(9) 0.007(6) -0.008(7) 0.003(6)
C83 0.037(7) 0.031(8) 0.042(9) 0.006(6) -0.001(7) -0.001(6)
C84 0.043(11) 0.047(10) 0.054(11) 0.000(7) -0.010(9) -0.017(8)
C91 0.041(6) 0.020(6) 0.026(6) 0.008(4) -0.012(6) -0.006(5)
C92 0.047(8) 0.020(7) 0.063(10) 0.005(6) -0.028(8) -0.008(6)
C93 0.062(9) 0.024(8) 0.076(12) 0.005(7) -0.044(9) -0.013(7)
C94 0.078(11) 0.027(8) 0.062(11) -0.006(7) -0.039(9) -0.002(8)
C95 0.059(9) 0.024(8) 0.056(10) -0.007(6) -0.024(8) 0.008(7)
C96 0.044(6) 0.014(6) 0.041(8) 0.008(5) -0.015(6) -0.005(5)
C101 0.031(8) 0.029(6) 0.040(6) 0.000(5) -0.012(6) -0.006(6)
C102 0.057(11) 0.028(7) 0.040(7) 0.003(5) -0.020(8) 0.004(7)
C103 0.037(9) 0.046(8) 0.046(6) 0.012(5) -0.013(7) -0.017(7)
C104 0.045(10) 0.038(7) 0.050(8) 0.015(6) -0.018(9) -0.016(8)
C105 0.037(9) 0.031(7) 0.050(8) 0.010(6) -0.014(8) -0.008(7)
C106 0.031(8) 0.026(6) 0.043(6) 0.004(5) -0.005(7) -0.011(6)
C107 0.059(10) 0.045(8) 0.055(8) 0.014(6) -0.030(9) -0.013(7)
N1 0.044(8) 0.029(6) 0.033(6) 0.000(5) -0.016(6) 0.003(5)
N2 0.035(7) 0.027(6) 0.036(6) 0.007(5) -0.010(6) -0.006(5)
N3 0.059(7) 0.035(7) 0.038(6) 0.006(6) -0.029(6) -0.009(6)
N4 0.049(7) 0.024(6) 0.033(5) 0.011(5) -0.002(5) 0.001(5)
N5 0.044(6) 0.022(5) 0.043(8) -0.002(5) -0.016(7) -0.007(5)
N6 0.041(6) 0.030(7) 0.045(8) -0.006(6) -0.014(7) -0.011(5)
N7 0.039(6) 0.040(8) 0.065(8) 0.008(7) -0.023(6) -0.013(6)
N8 0.054(6) 0.018(6) 0.034(6) -0.002(5) -0.001(5) 0.017(6)
N9 0.029(6) 0.031(7) 0.050(8) 0.008(5) -0.011(6) -0.004(5)
N10 0.041(6) 0.027(6) 0.039(7) 0.004(5) -0.013(6) -0.003(5)
N11 0.043(8) 0.021(5) 0.045(6) -0.001(5) -0.015(7) -0.004(6)
N12 0.049(9) 0.022(6) 0.037(6) -0.005(5) -0.009(7) -0.010(6)
F1 0.060(10) 0.166(17) 0.107(10) -0.040(10) -0.042(9) -0.018(10)
F2 0.063(9) 0.103(11) 0.135(12) 0.064(10) -0.046(10) -0.040(8)
F3 0.042(7) 0.073(8) 0.129(13) -0.009(8) -0.016(8) 0.002(6)
F4 0.177(16) 0.090(9) 0.054(7) 0.030(7) -0.043(10) -0.069(11)
F5 0.071(8) 0.138(15) 0.090(11) -0.024(10) -0.047(9) -0.005(8)
F6 0.120(12) 0.085(8) 0.055(8) -0.010(6) -0.042(9) 0.034(9)

loop_
_atom_type_symbol
_atom_type_description
_atom_type_scat_dispersion_real
_atom_type_scat_dispersion_imag
_atom_type_scat_source
C C 0.0033 0.0016 'International Tables Vol C Tables 4.2.6.8 and 6.1.1.4'
H H 0.0000 0.0000 'International Tables Vol C Tables 4.2.6.8 and 6.1.1.4'
N N 0.0061 0.0033 'International Tables Vol C Tables 4.2.6.8 and 6.1.1.4'
F F 0.0171 0.0103 'International Tables Vol C Tables 4.2.6.8 and 6.1.1.4'
Ir Ir -1.4442 7.9887 'International Tables Vol C Tables 4.2.6.8 and 6.1.1.4'

loop_
_geom_angle_atom_site_label_1
_geom_angle_atom_site_label_2
_geom_angle_atom_site_label_3
_geom_angle
C11 Ir1 C31 165.0(6)
C11 Ir1 C1 100.9(7)
C31 Ir1 C1 92.7(6)
C11 Ir1 C51 91.2(6)
C31 Ir1 C51 97.9(7)
C1 Ir1 C51 78.1(7)
C11 Ir1 C21 77.6(6)
C31 Ir1 C21 90.3(6)
C1 Ir1 C21 169.1(7)
C51 Ir1 C21 91.1(6)
C11 Ir1 C41 95.8(6)
C31 Ir1 C41 77.2(7)
C1 Ir1 C41 91.9(6)
C51 Ir1 C41 168.7(6)
C21 Ir1 C41 99.0(6)
C81 Ir2 C5 100.3(7)
C81 Ir2 C61 165.4(6)
C5 Ir2 C61 93.6(7)
C81 Ir2 C101 89.8(7)
C5 Ir2 C101 78.9(7)
C61 Ir2 C101 97.2(6)
C81 Ir2 C91 77.1(7)
C5 Ir2 C91 168.6(6)
C61 Ir2 C91 90.0(7)
C101 Ir2 C91 89.9(6)
C81 Ir2 C71 96.1(7)
C5 Ir2 C71 92.2(6)
C61 Ir2 C71 78.9(7)
C101 Ir2 C71 170.2(6)
C91 Ir2 C71 99.0(6)
N6 C1 N5 117.5(14)
N6 C1 Ir1 127.0(12)
N5 C1 Ir1 115.4(12)
C3 C2 N6 118(2)
C3 C2 H2A 107.9
N6 C2 H2A 107.9
C3 C2 H2B 107.9
N6 C2 H2B 107.9
H2A C2 H2B 107.2
C2 C3 C4 126(3)
C2 C3 H3A 105.9
C4 C3 H3A 105.9
C2 C3 H3B 105.9
C4 C3 H3B 105.9
H3A C3 H3B 106.2
C3 C4 H4A 109.5
C3 C4 H4B 109.5
H4A C4 H4B 109.5
C3 C4 H4C 109.5
H4A C4 H4C 109.5
H4B C4 H4C 109.5
N12 C5 N11 116.1(15)
N12 C5 Ir2 127.3(12)
N11 C5 Ir2 116.5(13)
N12 C6 C7 114.8(18)
N12 C6 H6A 108.6
C7 C6 H6A 108.6
N12 C6 H6B 108.6
C7 C6 H6B 108.6
H6A C6 H6B 107.5
C8 C7 C6 122(3)
C8 C7 H7A 106.8
C6 C7 H7A 106.8
C8 C7 H7B 106.8
C6 C7 H7B 106.8
H7A C7 H7B 106.7
C7 C8 H8A 109.5
C7 C8 H8B 109.5
H8A C8 H8B 109.5
C7 C8 H8C 109.5
H8A C8 H8C 109.5
H8B C8 H8C 109.5
N2 C11 N1 102.4(13)
N2 C11 Ir1 118.2(12)
N1 C11 Ir1 139.4(12)
C13 C12 N1 107.0(16)
C13 C12 H12 126.5
N1 C12 H12 126.5
C12 C13 N2 105.6(15)
C12 C13 H13 127.2
N2 C13 H13 127.2
N1 C14 H14A 109.5
N1 C14 H14B 109.5
H14A C14 H14B 109.5
N1 C14 H14C 109.5
H14A C14 H14C 109.5
H14B C14 H14C 109.5
C22 C21 C26 114.8(15)
C22 C21 Ir1 131.2(12)
C26 C21 Ir1 113.0(12)
C23 C22 C21 123.5(18)
C23 C22 H22 118.3
C21 C22 H22 118.3
C22 C23 C24 119.6(18)
C22 C23 H23 120.2
C24 C23 H23 120.2
C25 C24 C23 121.0(17)
C25 C24 H24 119.5
C23 C24 H24 119.5
C24 C25 C26 117.5(18)
C24 C25 H25 121.2
C26 C25 H25 121.2
C25 C26 C21 123.5(17)
C25 C26 N2 122.4(16)
C21 C26 N2 114.1(14)
N4 C31 N3 105.2(15)
N4 C31 Ir1 116.4(12)
N3 C31 Ir1 137.9(14)
C33 C32 N3 106.6(18)
C33 C32 H32 126.7
N3 C32 H32 126.7
C32 C33 N4 107.4(18)
C32 C33 H33 126.3
N4 C33 H33 126.3
N3 C34 H34A 109.5
N3 C34 H34B 109.5
H34A C34 H34B 109.5
N3 C34 H34C 109.5
H34A C34 H34C 109.5
H34B C34 H34C 109.5
C42 C41 C46 114.4(15)
C42 C41 Ir1 130.7(13)
C46 C41 Ir1 114.8(12)
C41 C42 C43 122.4(18)
C41 C42 H42 118.8
C43 C42 H42 118.8
C44 C43 C42 119.2(19)
C44 C43 H43 120.4
C42 C43 H43 120.4
C45 C44 C43 120.6(19)
C45 C44 H44 119.7
C43 C44 H44 119.7
C44 C45 C46 120.5(19)
C44 C45 H45 119.7
C46 C45 H45 119.7
N4 C46 C45 125.3(17)
N4 C46 C41 111.9(15)
C45 C46 C41 122.6(17)
C56 C51 C52 115.3(16)
C56 C51 Ir1 114.4(13)
C52 C51 Ir1 130.2(12)
C53 C52 C51 121.3(17)
C53 C52 H52 119.4
C51 C52 H52 119.4
C52 C53 C54 120.7(18)
C52 C53 C57 119.1(18)
C54 C53 C57 120.2(19)
C55 C54 C53 119.1(18)
C55 C54 H54 120.4
C53 C54 H54 120.4
C56 C55 C54 117.9(16)
C56 C55 H55 121.1
C54 C55 H55 121.1
C51 C56 C55 125.7(17)
C51 C56 N5 115.6(15)
C55 C56 N5 118.8(15)
F3 C57 F2 105(2)
F3 C57 F1 104.8(19)
F2 C57 F1 105(2)
F3 C57 C53 115.7(19)
F2 C57 C53 112.1(17)
F1 C57 C53 113.1(19)
N7 C61 N8 110.2(16)
N7 C61 Ir2 140.5(14)
N8 C61 Ir2 109.3(12)
C63 C62 N7 103.5(19)
C63 C62 H62 128.2
N7 C62 H62 128.2
C62 C63 N8 110.6(18)
C62 C63 H63 124.7
N8 C63 H63 124.7
N7 C64 H64A 109.5
N7 C64 H64B 109.5
H64A C64 H64B 109.5
N7 C64 H64C 109.5
H64A C64 H64C 109.5
H64B C64 H64C 109.5
C72 C71 C76 114.8(16)
C72 C71 Ir2 131.3(13)
C76 C71 Ir2 113.9(13)
C71 C72 C73 123.6(19)
C71 C72 H72 118.2
C73 C72 H72 118.2
C74 C73 C72 118(2)
C74 C73 H73 120.8
C72 C73 H73 120.8
C75 C74 C73 118.7(19)
C75 C74 H74 120.6
C73 C74 H74 120.6
C74 C75 C76 122(2)
C74 C75 H75 118.9
C76 C75 H75 118.9
N8 C76 C75 125.1(18)
N8 C76 C71 112.7(15)
C75 C76 C71 122.1(19)
N10 C81 N9 102.9(15)
N10 C81 Ir2 117.9(13)
N9 C81 Ir2 139.2(13)
C83 C82 N9 106.8(17)
C83 C82 H82 126.6
N9 C82 H82 126.6
C82 C83 N10 106.3(16)
C82 C83 H83 126.8
N10 C83 H83 126.8
N9 C84 H84A 109.5
N9 C84 H84B 109.5
H84A C84 H84B 109.5
N9 C84 H84C 109.5
H84A C84 H84C 109.5
H84B C84 H84C 109.5
C96 C91 C92 116.0(15)
C96 C91 Ir2 113.9(12)
C92 C91 Ir2 129.4(13)
C93 C92 C91 121.1(19)
C93 C92 H92 119.5
C91 C92 H92 119.5
C92 C93 C94 121.3(18)
C92 C93 H93 119.4
C94 C93 H93 119.4
C95 C94 C93 119.7(18)
C95 C94 H94 120.2
C93 C94 H94 120.2
C94 C95 C96 118.3(19)
C94 C95 H95 120.8
C96 C95 H95 120.8
C91 C96 N10 114.9(15)
C91 C96 C95 123.5(17)
N10 C96 C95 121.6(17)
C102 C101 C106 115.1(16)
C102 C101 Ir2 132.5(12)
C106 C101 Ir2 112.3(12)
C101 C102 C103 122.0(17)
C101 C102 H102 119.0
C103 C102 H102 119.0
C104 C103 C102 120.7(18)
C104 C103 C107 119.7(17)
C102 C103 C107 119.6(17)
C103 C104 C105 120.1(17)
C103 C104 H104 119.9
C105 C104 H104 119.9
C106 C105 C104 117.5(17)
C106 C105 H105 121.3
C104 C105 H105 121.3
C105 C106 N11 119.7(15)
C105 C106 C101 124.5(17)
N11 C106 C101 115.8(15)
F4 C107 F5 104.9(19)
F4 C107 F6 105(2)
F5 C107 F6 105.6(18)
F4 C107 C103 114.6(18)
F5 C107 C103 113.6(19)
F6 C107 C103 112.1(17)
C12 N1 C11 111.9(15)
C12 N1 C14 121.8(15)
C11 N1 C14 126.2(15)
C11 N2 C13 113.0(15)
C11 N2 C26 115.9(14)
C13 N2 C26 130.8(14)
C31 N3 C32 110.8(17)
C31 N3 C34 124.9(15)
C32 N3 C34 124.1(16)
C31 N4 C46 119.5(15)
C31 N4 C33 110.1(16)
C46 N4 C33 130.2(16)
C1 N5 C56 116.5(13)
C1 N5 H5A 121.8
C56 N5 H5A 121.8
C1 N6 C2 126.0(16)
C1 N6 H6C 117.0
C2 N6 H6C 117.0
C61 N7 C62 112.1(18)
C61 N7 C64 125.2(17)
C62 N7 C64 122.4(17)
C76 N8 C61 125.0(16)
C76 N8 C63 130.6(16)
C61 N8 C63 103.5(16)
C82 N9 C81 111.7(16)
C82 N9 C84 123.4(16)
C81 N9 C84 124.9(15)
C81 N10 C83 112.3(16)
C81 N10 C96 115.4(15)
C83 N10 C96 132.2(15)
C5 N11 C106 116.4(14)
C5 N11 H11A 121.8
C106 N11 H11A 121.8
C5 N12 C6 125.8(15)
C5 N12 H12A 117.1
C6 N12 H12A 117.1

loop_
_geom_bond_atom_site_label_1
_geom_bond_atom_site_label_2
_geom_bond_distance
Ir1 C11 2.017(16)
Ir1 C31 2.033(17)
Ir1 C1 2.056(15)
Ir1 C51 2.094(18)
Ir1 C21 2.111(15)
Ir1 C41 2.115(16)
Ir2 C81 2.025(18)
Ir2 C5 2.040(16)
Ir2 C61 2.093(17)
Ir2 C101 2.095(17)
Ir2 C91 2.098(15)
Ir2 C71 2.108(16)
C1 N6 1.35(2)
C1 N5 1.38(2)
C2 C3 1.40(3)
C2 N6 1.47(2)
C2 H2A 0.9900
C2 H2B 0.9900
C3 C4 1.41(4)
C3 H3A 0.9900
C3 H3B 0.9900
C4 H4A 0.9800
C4 H4B 0.9800
C4 H4C 0.9800
C5 N12 1.34(2)
C5 N11 1.36(2)
C6 N12 1.48(2)
C6 C7 1.49(3)
C6 H6A 0.9900
C6 H6B 0.9900
C7 C8 1.40(4)
C7 H7A 0.9900
C7 H7B 0.9900
C8 H8A 0.9800
C8 H8B 0.9800
C8 H8C 0.9800
C11 N2 1.35(2)
C11 N1 1.38(2)
C12 C13 1.35(3)
C12 N1 1.38(2)
C12 H12 0.9500
C13 N2 1.40(2)
C13 H13 0.9500
C14 N1 1.49(2)
C14 H14A 0.9800
C14 H14B 0.9800
C14 H14C 0.9800
C21 C22 1.38(2)
C21 C26 1.42(2)
C22 C23 1.36(2)
C22 H22 0.9500
C23 C24 1.39(3)
C23 H23 0.9500
C24 C25 1.37(3)
C24 H24 0.9500
C25 C26 1.40(2)
C25 H25 0.9500
C26 N2 1.42(2)
C31 N4 1.36(2)
C31 N3 1.37(2)
C32 C33 1.35(3)
C32 N3 1.39(3)
C32 H32 0.9500
C33 N4 1.40(2)
C33 H33 0.9500
C34 N3 1.49(3)
C34 H34A 0.9800
C34 H34B 0.9800
C34 H34C 0.9800
C41 C42 1.40(2)
C41 C46 1.43(2)
C42 C43 1.42(3)
C42 H42 0.9500
C43 C44 1.38(3)
C43 H43 0.9500
C44 C45 1.35(3)
C44 H44 0.9500
C45 C46 1.39(3)
C45 H45 0.9500
C46 N4 1.38(2)
C51 C56 1.38(2)
C51 C52 1.41(2)
C52 C53 1.40(3)
C52 H52 0.9500
C53 C54 1.40(3)
C53 C57 1.48(3)
C54 C55 1.40(3)
C54 H54 0.9500
C55 C56 1.39(2)
C55 H55 0.9500
C56 N5 1.40(2)
C57 F3 1.31(3)
C57 F2 1.32(3)
C57 F1 1.33(3)
C61 N7 1.28(2)
C61 N8 1.38(2)
C62 C63 1.34(3)
C62 N7 1.43(3)
C62 H62 0.9500
C63 N8 1.45(3)
C63 H63 0.9500
C64 N7 1.48(3)
C64 H64A 0.9800
C64 H64B 0.9800
C64 H64C 0.9800
C71 C72 1.39(3)
C71 C76 1.41(2)
C72 C73 1.42(3)
C72 H72 0.9500
C73 C74 1.41(3)
C73 H73 0.9500
C74 C75 1.35(3)
C74 H74 0.9500
C75 C76 1.40(2)
C75 H75 0.9500
C76 N8 1.33(2)
C81 N10 1.35(2)
C81 N9 1.38(2)
C82 C83 1.35(3)
C82 N9 1.38(2)
C82 H82 0.9500
C83 N10 1.39(2)
C83 H83 0.9500
C84 N9 1.49(2)
C84 H84A 0.9800
C84 H84B 0.9800
C84 H84C 0.9800
C91 C96 1.39(2)
C91 C92 1.42(2)
C92 C93 1.38(3)
C92 H92 0.9500
C93 C94 1.40(3)
C93 H93 0.9500
C94 C95 1.38(3)
C94 H94 0.9500
C95 C96 1.42(2)
C95 H95 0.9500
C96 N10 1.40(2)
C101 C102 1.39(3)
C101 C106 1.43(2)
C102 C103 1.40(2)
C102 H102 0.9500
C103 C104 1.39(3)
C103 C107 1.47(3)
C104 C105 1.40(3)
C104 H104 0.9500
C105 C106 1.39(2)
C105 H105 0.9500
C106 N11 1.40(2)
C107 F4 1.31(2)
C107 F5 1.32(3)
C107 F6 1.36(3)
N5 H5A 0.8800
N6 H6C 0.8800
N11 H11A 0.8800
N12 H12A 0.8800

loop_
_platon_squeeze_void_nr
_platon_squeeze_void_average_x
_platon_squeeze_void_average_y
_platon_squeeze_void_average_z
_platon_squeeze_void_volume
_platon_squeeze_void_count_electrons
_platon_squeeze_void_content
1 0.000 0.009 0.000 538 134 ' '
